data_1007042
loop_
_publ_author_name
'Coing-Boyat, J'
'Durif, A'
'Guitel, J C'

_publ_section_title
;
Structure cristalline d'un phosphochromate acide de cuivre potassium:
Cu K~2~ H~2~ (P Cr O~7~)~2~
;
_journal_coden_ASTM JSSCBI
_journal_name_full 'Journal of Solid State Chemistry'
_journal_page_first 329
_journal_page_last 334
_journal_paper_doi 10.1016/0022-4596(79)90244-5
_journal_volume 30
_journal_year 1979
_chemical_formula_structural 'Cu K2 H2 (P Cr O7)2'
_chemical_formula_sum 'Cr2 Cu H2 K2 O14 P2'
_chemical_name_systematic
;
Copper dipotassium dihydrogen phosphatochromate
;
_space_group_IT_number 14
_symmetry_cell_setting monoclinic
_symmetry_Int_Tables_number 14
_symmetry_space_group_name_Hall '-P 2ybc'
_symmetry_space_group_name_H-M 'P 1 21/c 1'
_cell_angle_alpha 90
_cell_angle_beta 93.73(5)
_cell_angle_gamma 90
_cell_formula_units_Z 2
_cell_length_a 9.559(5)
_cell_length_b 7.196(5)
_cell_length_c 8.983(5)
_cell_volume 616.6
_refine_ls_R_factor_all 0.03
_cod_original_formula_sum 'H2 Cr2 Cu K2 O14 P2'
_cod_database_code 1007042

loop_
_symmetry_equiv_pos_as_xyz
x,y,z
-x,1/2+y,1/2-z
-x,-y,-z
x,1/2-y,1/2+z

loop_
_atom_site_label
_atom_site_type_symbol
_atom_site_symmetry_multiplicity
_atom_site_Wyckoff_symbol
_atom_site_fract_x
_atom_site_fract_y
_atom_site_fract_z
_atom_site_occupancy
_atom_site_attached_hydrogens
_atom_site_calc_flag
Cu1 Cu2+ 2 c 0. 0. 0.5 1. 0 d
K1 K1+ 4 e 0.69464(9) 0.12278(12) 0.17615(11) 1. 0 d
Cr1 Cr6+ 4 e 0.34715(5) 0.11598(7) 0.39091(5) 1. 0 d
P1 P5+ 4 e 0.08815(7) 0.13012(9) 0.18629(7) 1. 0 d
O1 O2- 4 e 0.2149(2) 0.2336(3) 0.2643(2) 1. 0 d
O2 O2- 4 e 0.4523(3) 0.0010(4) 0.2937(3) 1. 0 d
O3 O2- 4 e 0.7373(3) 0.0274(3) 0.5073(3) 1. 0 d
O4 O2- 4 e 0.4272(3) 0.2780(4) 0.4843(3) 1. 0 d
O5 O2- 4 e 0.8443(2) 0.4478(3) 0.3757(3) 1. 1 d
O6 O2- 4 f 0.9785(2) 0.0799(3) 0.2932(2) 1. 0 d
O7 O2- 4 f 0.0244(2) 0.2400(3) 0.0550(2) 1. 1 d
H1 H1+ 4 e -1. -1. -1. 1. 0 dum

loop_
_atom_type_symbol
_atom_type_oxidation_number
Cu2+ 2.000
K1+ 1.000
Cr6+ 6.000
P5+ 5.000
O2- -2.000
H1+ 1.000
